data_4503658
loop_
_publ_author_name
'Imai, Yoshitane'
'Kamon, Kensaku'
'Kinuta, Takafumi'
'Tajima, Nobuo'
'Sato, Tomohiro'
'Kuroda, Reiko'
'Matsubara, Yoshio'

_publ_section_title
;
 Preparation and Crystal Structure of Guest-Dependent Charge-Transfer Host
 System Using 1,1&#x2032;-Bi-2-naphthol and 2-Chloro-5-methyl-benzoquinone
;
_journal_issue 10
_journal_name_full 'Crystal Growth &amp; Design'
_journal_page_first 3493
_journal_paper_doi 10.1021/cg800211v
_journal_volume 8
_journal_year 2008
_chemical_formula_sum 'C28 H22 Cl O4.5'
_chemical_formula_weight 465.91
_chemical_name_systematic
; 
 ? 
;
_space_group_IT_number 152
_symmetry_cell_setting trigonal
_symmetry_space_group_name_Hall 'P 31 2"'
_symmetry_space_group_name_H-M 'P 31 2 1'
_atom_sites_solution_hydrogens geom
_atom_sites_solution_primary direct
_atom_sites_solution_secondary difmap
_audit_creation_method SHELXL-97
_cell_angle_alpha 90.00
_cell_angle_beta 90.00
_cell_angle_gamma 120.00
_cell_formula_units_Z 6
_cell_length_a 14.483(1)
_cell_length_b 14.483(1)
_cell_length_c 20.036(2)
_cell_measurement_reflns_used 5401
_cell_measurement_temperature 110(2)
_cell_measurement_theta_max 27.90
_cell_measurement_theta_min 1.62
_cell_volume 3639.6(5)
_computing_cell_refinement 'Bruker SAINT'
_computing_data_collection 'Bruker SMART'
_computing_data_reduction 'Bruker SAINT'
_computing_structure_refinement 'SHELXL-97 (Sheldrick, 1997)'
_computing_structure_solution 'SHELXS-97 (Sheldrick, 1997)'
_diffrn_ambient_temperature 110(2)
_diffrn_measured_fraction_theta_full 0.997
_diffrn_measured_fraction_theta_max 0.997
_diffrn_measurement_device_type 'CCD area detector'
_diffrn_measurement_method '\w scans'
_diffrn_radiation_monochromator graphite
_diffrn_radiation_source 'fine-focus sealed tube'
_diffrn_radiation_type MoK\a
_diffrn_radiation_wavelength 0.71073
_diffrn_reflns_av_R_equivalents 0.0326
_diffrn_reflns_av_sigmaI/netI 0.0254
_diffrn_reflns_limit_h_max 18
_diffrn_reflns_limit_h_min -18
_diffrn_reflns_limit_k_max 18
_diffrn_reflns_limit_k_min -18
_diffrn_reflns_limit_l_max 26
_diffrn_reflns_limit_l_min -26
_diffrn_reflns_number 33117
_diffrn_reflns_theta_full 27.90
_diffrn_reflns_theta_max 27.90
_diffrn_reflns_theta_min 1.62
_exptl_absorpt_coefficient_mu 0.191
_exptl_absorpt_correction_T_max 0.9449
_exptl_absorpt_correction_T_min 0.9189
_exptl_absorpt_correction_type empirical
_exptl_absorpt_process_details 'Bruker SADABS'
_exptl_crystal_colour red
_exptl_crystal_density_diffrn 1.275
_exptl_crystal_density_method 'not measured'
_exptl_crystal_description prism
_exptl_crystal_F_000 1458
_exptl_crystal_size_max 0.45
_exptl_crystal_size_mid 0.35
_exptl_crystal_size_min 0.30
_refine_diff_density_max 1.312
_refine_diff_density_min -0.335
_refine_diff_density_rms 0.119
_refine_ls_abs_structure_details 'Flack H D (1983), Acta Cryst. A39, 876-881'
_refine_ls_abs_structure_Flack 0.02(8)
_refine_ls_extinction_method none
_refine_ls_goodness_of_fit_ref 1.073
_refine_ls_hydrogen_treatment constr
_refine_ls_matrix_type full
_refine_ls_number_parameters 319
_refine_ls_number_reflns 5764
_refine_ls_number_restraints 0
_refine_ls_restrained_S_all 1.073
_refine_ls_R_factor_all 0.0619
_refine_ls_R_factor_gt 0.0586
_refine_ls_shift/su_max 0.022
_refine_ls_shift/su_mean 0.001
_refine_ls_structure_factor_coef Fsqd
_refine_ls_weighting_details 'calc w=1/[\s^2^(Fo^2^)+(0.1317P)^2^+1.0593P] where P=(Fo^2^+2Fc^2^)/3'
_refine_ls_weighting_scheme calc
_refine_ls_wR_factor_gt 0.1719
_refine_ls_wR_factor_ref 0.1763
_reflns_number_gt 5401
_reflns_number_total 5764
_reflns_threshold_expression >2sigma(I)
_cod_data_source_file cg800211v_si_002.cif
_cod_data_source_block imai714_2
_cod_depositor_comments
;
The following automatic conversions were performed:

'_symmetry_cell_setting' value 'Trigonal' changed to 'trigonal'
according to /home/saulius/struct/CIF-dictionaries/cif_core.dic
dictionary named 'cif_core.dic' version 2.4.1 from 2010-06-29.

Automatic conversion script
Id: cif_fix_values 1715 2011-07-08 13:25:40Z adriana 
;
_cod_original_cell_volume 3639.6(4)
_cod_original_sg_symbol_H-M P3(1)21
_cod_original_formula_sum 'C28 H22 Cl O4.50'
_cod_database_code 4503658

loop_
_symmetry_equiv_pos_as_xyz
'x, y, z'
'-y, x-y, z+1/3'
'-x+y, -x, z+2/3'
'x-y, -y, -z+2/3'
'-x, -x+y, -z+1/3'
'y, x, -z'

loop_
_atom_site_label
_atom_site_type_symbol
_atom_site_fract_x
_atom_site_fract_y
_atom_site_fract_z
_atom_site_U_iso_or_equiv
_atom_site_adp_type
_atom_site_occupancy
_atom_site_symmetry_multiplicity
_atom_site_calc_flag
_atom_site_refinement_flags
C1 C 0.47956(19) 0.52727(18) 0.52238(10) 0.0179(4) Uani 1 1 d .
C2 C 0.37549(19) 0.50365(19) 0.51331(11) 0.0191(4) Uani 1 1 d .
C3 C 0.32792(19) 0.5467(2) 0.55617(11) 0.0215(5) Uani 1 1 d .
H3 H 0.2564 0.5298 0.5487 0.026 Uiso 1 1 calc R
C4 C 0.3837(2) 0.6111(2) 0.60710(11) 0.0228(5) Uani 1 1 d .
H4 H 0.3504 0.6383 0.6356 0.027 Uiso 1 1 calc R
C5 C 0.5511(2) 0.7073(2) 0.67212(12) 0.0261(5) Uani 1 1 d .
H5 H 0.5179 0.7328 0.7019 0.031 Uiso 1 1 calc R
C6 C 0.6568(2) 0.7372(2) 0.68145(12) 0.0288(5) Uani 1 1 d .
H6 H 0.6967 0.7840 0.7168 0.035 Uiso 1 1 calc R
C7 C 0.7049(2) 0.6969(2) 0.63738(12) 0.0265(5) Uani 1 1 d .
H7 H 0.7778 0.7174 0.6433 0.032 Uiso 1 1 calc R
C8 C 0.6484(2) 0.6289(2) 0.58645(12) 0.0220(5) Uani 1 1 d .
H8 H 0.6824 0.6025 0.5580 0.026 Uiso 1 1 calc R
C9 C 0.54008(19) 0.59744(18) 0.57552(11) 0.0182(4) Uani 1 1 d .
C10 C 0.4914(2) 0.63943(19) 0.61898(11) 0.0203(4) Uani 1 1 d .
O2 O 0.31112(15) 0.44024(16) 0.46335(9) 0.0265(4) Uani 1 1 d .
H2 H 0.3392 0.4079 0.4453 0.040 Uiso 1 1 calc R
C11 C 0.58617(19) 0.95879(17) 0.36036(10) 0.0172(4) Uani 1 1 d .
C12 C 0.48211(19) 0.87612(18) 0.35855(11) 0.0195(4) Uani 1 1 d .
C13 C 0.4412(2) 0.79755(19) 0.40936(12) 0.0233(5) Uani 1 1 d .
H13 H 0.3691 0.7416 0.4075 0.028 Uiso 1 1 calc R
C14 C 0.5045(2) 0.80170(18) 0.46066(11) 0.0221(5) Uani 1 1 d .
H14 H 0.4759 0.7491 0.4947 0.026 Uiso 1 1 calc R
C15 C 0.6810(2) 0.8874(2) 0.51637(12) 0.0264(5) Uani 1 1 d .
H15 H 0.6537 0.8352 0.5507 0.032 Uiso 1 1 calc R
C16 C 0.7857(2) 0.9661(3) 0.51741(14) 0.0355(6) Uani 1 1 d .
H16 H 0.8312 0.9671 0.5519 0.043 Uiso 1 1 calc R
C17 C 0.8267(2) 1.0457(3) 0.46780(14) 0.0370(7) Uani 1 1 d .
H17 H 0.8994 1.1003 0.4694 0.044 Uiso 1 1 calc R
C18 C 0.7629(2) 1.0450(2) 0.41743(12) 0.0262(5) Uani 1 1 d .
H18 H 0.7915 1.0997 0.3846 0.031 Uiso 1 1 calc R
C19 C 0.65398(19) 0.96319(18) 0.41344(11) 0.0188(4) Uani 1 1 d .
C20 C 0.6129(2) 0.88367(18) 0.46397(11) 0.0200(4) Uani 1 1 d .
O12 O 0.41141(14) 0.86311(15) 0.30926(9) 0.0263(4) Uani 1 1 d .
H12 H 0.4369 0.9184 0.2857 0.040 Uiso 1 1 calc R
C31 C 0.4947(2) 0.5123(2) 0.80768(11) 0.0227(5) Uani 1 1 d .
C32 C 0.54981(19) 0.4853(2) 0.75467(12) 0.0218(5) Uani 1 1 d .
C33 C 0.4991(2) 0.4331(2) 0.69957(11) 0.0220(5) Uani 1 1 d .
H33 H 0.5361 0.4165 0.6669 0.026 Uiso 1 1 calc R
C34 C 0.38642(19) 0.40088(19) 0.68874(11) 0.0200(4) Uani 1 1 d .
C35 C 0.3295(2) 0.4279(2) 0.74016(11) 0.0219(5) Uani 1 1 d .
C36 C 0.3828(2) 0.4815(2) 0.79493(12) 0.0243(5) Uani 1 1 d .
H36 H 0.3467 0.5003 0.8269 0.029 Uiso 1 1 calc R
C37 C 0.21252(18) 0.3945(2) 0.72639(10) 0.0194(4) Uani 1 1 d .
H37A H 0.1835 0.4139 0.7646 0.029 Uiso 1 1 calc R
H37B H 0.1712 0.3172 0.7195 0.029 Uiso 1 1 calc R
H37C H 0.2083 0.4309 0.6863 0.029 Uiso 1 1 calc R
O31 O 0.54042(17) 0.55817(16) 0.85922(9) 0.0292(4) Uani 1 1 d .
O34 O 0.34072(15) 0.35359(15) 0.63793(8) 0.0253(4) Uani 1 1 d .
Cl32 Cl 0.68059(5) 0.52429(6) 0.76870(3) 0.03443(19) Uani 1 1 d .
O41 O 0.0832(9) 0.2562(16) 0.5589(5) 0.218(11) Uani 0.50 1 d P
C42 C 0.1332(12) 0.1924(15) 0.5294(8) 0.125(7) Uani 0.50 1 d P
H42A H 0.2118 0.2380 0.5287 0.150 Uiso 0.50 1 calc PR
H42B H 0.1151 0.1301 0.5582 0.150 Uiso 0.50 1 calc PR
C43 C 0.0993(11) 0.1601(11) 0.4696(11) 0.132(8) Uani 0.50 1 d P
H43A H 0.1284 0.1160 0.4534 0.199 Uiso 0.50 1 calc PR
H43B H 0.1226 0.2219 0.4401 0.199 Uiso 0.50 1 calc PR
H43C H 0.0213 0.1180 0.4698 0.199 Uiso 0.50 1 calc PR

loop_
_atom_site_aniso_label
_atom_site_aniso_U_11
_atom_site_aniso_U_22
_atom_site_aniso_U_33
_atom_site_aniso_U_23
_atom_site_aniso_U_13
_atom_site_aniso_U_12
C1 0.0247(11) 0.0207(10) 0.0122(10) 0.0001(8) 0.0003(8) 0.0143(9)
C2 0.0238(11) 0.0240(11) 0.0126(9) 0.0010(8) 0.0021(8) 0.0142(9)
C3 0.0243(11) 0.0297(12) 0.0180(10) 0.0030(9) 0.0044(8) 0.0191(10)
C4 0.0303(12) 0.0279(12) 0.0174(10) 0.0026(9) 0.0082(9) 0.0198(10)
C5 0.0449(15) 0.0228(11) 0.0146(10) -0.0013(8) -0.0001(9) 0.0199(11)
C6 0.0418(15) 0.0249(12) 0.0175(10) -0.0046(9) -0.0053(10) 0.0152(11)
C7 0.0287(13) 0.0283(13) 0.0234(12) -0.0033(9) -0.0070(10) 0.0149(11)
C8 0.0268(12) 0.0248(11) 0.0176(10) -0.0004(9) -0.0011(9) 0.0154(10)
C9 0.0254(11) 0.0190(10) 0.0120(9) 0.0011(8) 0.0011(8) 0.0125(9)
C10 0.0306(12) 0.0210(10) 0.0138(10) 0.0018(8) 0.0029(9) 0.0163(10)
O2 0.0251(9) 0.0412(11) 0.0191(8) -0.0077(8) -0.0046(7) 0.0209(8)
C11 0.0228(11) 0.0158(10) 0.0129(9) -0.0014(8) 0.0008(8) 0.0097(9)
C12 0.0233(11) 0.0186(10) 0.0152(9) -0.0015(8) -0.0025(8) 0.0095(9)
C13 0.0241(11) 0.0190(11) 0.0188(11) 0.0007(8) 0.0024(9) 0.0047(9)
C14 0.0320(13) 0.0175(11) 0.0145(10) 0.0016(8) 0.0025(9) 0.0106(10)
C15 0.0376(14) 0.0258(12) 0.0178(11) 0.0001(9) -0.0063(10) 0.0173(11)
C16 0.0372(15) 0.0397(15) 0.0295(14) 0.0004(11) -0.0136(11) 0.0191(13)
C17 0.0277(13) 0.0402(16) 0.0310(14) 0.0032(12) -0.0088(11) 0.0078(12)
C18 0.0242(12) 0.0247(12) 0.0233(11) 0.0007(9) -0.0027(9) 0.0075(10)
C19 0.0239(11) 0.0171(10) 0.0160(10) -0.0018(8) -0.0014(8) 0.0106(9)
C20 0.0290(12) 0.0195(10) 0.0133(9) -0.0011(8) -0.0014(8) 0.0136(9)
O12 0.0226(8) 0.0255(9) 0.0197(8) 0.0037(7) -0.0047(7) 0.0037(7)
C31 0.0305(12) 0.0256(12) 0.0140(10) 0.0021(8) 0.0008(9) 0.0155(10)
C32 0.0229(11) 0.0273(12) 0.0191(11) 0.0054(9) 0.0016(9) 0.0154(10)
C33 0.0277(12) 0.0291(12) 0.0162(10) 0.0049(9) 0.0055(9) 0.0195(10)
C34 0.0265(12) 0.0241(11) 0.0129(9) 0.0036(8) 0.0019(8) 0.0153(10)
C35 0.0262(12) 0.0297(12) 0.0159(10) 0.0048(9) 0.0037(9) 0.0187(10)
C36 0.0300(13) 0.0332(13) 0.0164(10) 0.0041(9) 0.0051(9) 0.0208(11)
C37 0.0172(10) 0.0389(13) 0.0071(8) 0.0025(8) 0.0001(7) 0.0178(10)
O31 0.0373(10) 0.0334(10) 0.0159(8) -0.0026(7) -0.0017(7) 0.0169(8)
O34 0.0297(9) 0.0311(9) 0.0150(7) -0.0001(6) 0.0012(6) 0.0152(8)
Cl32 0.0283(3) 0.0514(4) 0.0263(3) 0.0055(3) -0.0005(2) 0.0220(3)
O41 0.069(6) 0.31(2) 0.073(6) -0.055(9) -0.017(5) -0.054(9)
C42 0.069(8) 0.158(17) 0.096(10) 0.038(10) -0.032(7) 0.017(9)
C43 0.083(9) 0.084(9) 0.24(2) 0.077(12) 0.076(12) 0.052(8)

loop_
_atom_type_symbol
_atom_type_description
_atom_type_scat_dispersion_real
_atom_type_scat_dispersion_imag
_atom_type_scat_source
C C 0.0033 0.0016 'International Tables Vol C Tables 4.2.6.8 and 6.1.1.4'
H H 0.0000 0.0000 'International Tables Vol C Tables 4.2.6.8 and 6.1.1.4'
O O 0.0106 0.0060 'International Tables Vol C Tables 4.2.6.8 and 6.1.1.4'
Cl Cl 0.1484 0.1585 'International Tables Vol C Tables 4.2.6.8 and 6.1.1.4'

loop_
_geom_angle_atom_site_label_1
_geom_angle_atom_site_label_2
_geom_angle_atom_site_label_3
_geom_angle
_geom_angle_site_symmetry_3
C2 C1 C9 118.7(2) .
C2 C1 C1 120.39(18) 6_556
C9 C1 C1 120.95(18) 6_556
O2 C2 C1 123.9(2) .
O2 C2 C3 114.8(2) .
C1 C2 C3 121.3(2) .
C4 C3 C2 120.4(2) .
C3 C4 C10 121.2(2) .
C6 C5 C10 121.1(2) .
C5 C6 C7 118.9(2) .
C8 C7 C6 121.3(2) .
C7 C8 C9 121.1(2) .
C8 C9 C1 122.1(2) .
C8 C9 C10 118.1(2) .
C1 C9 C10 119.8(2) .
C5 C10 C4 121.9(2) .
C5 C10 C9 119.6(2) .
C4 C10 C9 118.6(2) .
C12 C11 C19 119.2(2) .
C12 C11 C11 120.01(18) 4_675
C19 C11 C11 120.81(18) 4_675
O12 C12 C11 123.9(2) .
O12 C12 C13 115.2(2) .
C11 C12 C13 121.0(2) .
C14 C13 C12 120.4(2) .
C13 C14 C20 120.8(2) .
C16 C15 C20 120.1(2) .
C15 C16 C17 120.6(2) .
C18 C17 C16 120.6(3) .
C17 C18 C19 120.8(2) .
C20 C19 C18 118.4(2) .
C20 C19 C11 119.6(2) .
C18 C19 C11 122.0(2) .
C14 C20 C19 119.0(2) .
C14 C20 C15 121.5(2) .
C19 C20 C15 119.5(2) .
O31 C31 C36 121.6(2) .
O31 C31 C32 121.7(2) .
C36 C31 C32 116.7(2) .
C33 C32 C31 121.5(2) .
C33 C32 Cl32 121.99(19) .
C31 C32 Cl32 116.48(18) .
C32 C33 C34 120.7(2) .
O34 C34 C33 120.3(2) .
O34 C34 C35 120.6(2) .
C33 C34 C35 119.1(2) .
C36 C35 C34 118.9(2) .
C36 C35 C37 123.7(2) .
C34 C35 C37 117.4(2) .
C35 C36 C31 123.0(2) .
C43 C42 O41 111.4(14) .

loop_
_geom_bond_atom_site_label_1
_geom_bond_atom_site_label_2
_geom_bond_distance
_geom_bond_site_symmetry_2
C1 C2 1.381(3) .
C1 C9 1.430(3) .
C1 C1 1.496(4) 6_556
C2 O2 1.363(3) .
C2 C3 1.425(3) .
C3 C4 1.346(4) .
C4 C10 1.421(3) .
C5 C6 1.380(4) .
C5 C10 1.413(3) .
C6 C7 1.419(4) .
C7 C8 1.369(3) .
C8 C9 1.414(3) .
C9 C10 1.433(3) .
C11 C12 1.379(3) .
C11 C19 1.427(3) .
C11 C11 1.497(4) 4_675
C12 O12 1.366(3) .
C12 C13 1.417(3) .
C13 C14 1.358(3) .
C14 C20 1.419(4) .
C15 C16 1.367(4) .
C15 C20 1.423(3) .
C16 C17 1.409(4) .
C17 C18 1.365(4) .
C18 C19 1.425(3) .
C19 C20 1.421(3) .
C31 O31 1.227(3) .
C31 C36 1.472(4) .
C31 C32 1.493(3) .
C32 C33 1.332(4) .
C32 Cl32 1.707(3) .
C33 C34 1.472(3) .
C34 O34 1.221(3) .
C34 C35 1.489(3) .
C35 C36 1.343(3) .
C35 C37 1.536(3) .
O41 C42 1.55(3) .
C42 C43 1.29(2) .
